data_8101317
loop_
_publ_author_name
'Schulz Lang, Ernesto'
'Burrow, Robert Alan'
'Diniz, Juraci'

_publ_section_title
;
Crystal structure of tribromoselenium(IV) tetrabromogallate(III), 
[SeBr~3~][GaBr~4~]
;
_journal_issue 3
_journal_name_full 'Zeitschrift f\"ur Kristallographie - New Crystal Structures'
_journal_page_first 351
_journal_page_last 351
_journal_volume 215
_journal_year 2000
_chemical_formula_moiety 'Br7 Ga Se'
_chemical_formula_structural '[Se Br3] [Ga Br4]'
_chemical_formula_sum 'Br7 Ga Se'
_chemical_formula_weight 708.05
_space_group_IT_number 7
_symmetry_cell_setting monoclinic
_symmetry_space_group_name_Hall 'P -2yc'
_symmetry_space_group_name_H-M 'P 1 c 1'
_cell_angle_alpha 90.00
_cell_angle_beta 101.10(2)
_cell_angle_gamma 90.00
_cell_formula_units_Z 2
_cell_length_a 6.5940(10)
_cell_length_b 6.547(2)
_cell_length_c 14.316(3)
_cell_measurement_temperature 208(2)
_cell_volume 606.5(2)
_diffrn_ambient_temperature 293(2)
_exptl_crystal_density_diffrn 3.877
_cod_depositor_comments
;
The following automatic conversions were performed:
'_symmetry_cell_setting' value 'Monoclinic' changed to 'monoclinic'
according to '/home/saulius/struct/CIF-dictionaries/cif_core.dic'
dictionary named 'cif_core.dic' version 2.4.1 from 2010-06-29.

Automatic conversion script
Id: cif_fix_enum 1527 2010-12-29 10:47:43Z saulius 
;
_cod_original_sg_symbol_H-M 'P c'
_cod_database_code 8101317

loop_
_symmetry_equiv_pos_as_xyz
'x, y, z'
'x, -y, z+1/2'

loop_
_atom_site_label
_atom_site_type_symbol
_atom_site_fract_x
_atom_site_fract_y
_atom_site_fract_z
_atom_site_U_iso_or_equiv
_atom_site_adp_type
_atom_site_occupancy
_atom_site_calc_flag
_atom_site_refinement_flags
_atom_site_disorder_assembly
_atom_site_disorder_group
Ga Ga 0.2836(6) 0.5035(7) 0.8104(3) 0.0283(9) Uani 1 d . . .
Se Se -0.0067(5) 0.9216(6) 0.6460(3) 0.0317(9) Uani 1 d . . .
Br1 Br 0.3150(6) 0.1518(6) 0.8205(3) 0.0427(10) Uani 1 d . . .
Br2 Br 0.5014(5) 0.6520(6) 0.9388(3) 0.0373(10) Uani 1 d . . .
Br3 Br 0.3708(5) 0.6147(7) 0.6689(3) 0.0390(10) Uani 1 d . . .
Br4 Br -0.0523(5) 0.6085(6) 0.8120(3) 0.0368(9) Uani 1 d . . .
Br5 Br -0.1995(5) 0.6984(7) 0.5392(3) 0.0412(11) Uani 1 d . . .
Br6 Br -0.2689(6) 1.1212(8) 0.6804(4) 0.0597(14) Uani 1 d . . .
Br7 Br 0.1269(8) 1.1242(8) 0.5417(4) 0.0603(14) Uani 1 d . . .

loop_
_atom_site_aniso_label
_atom_site_aniso_U_11
_atom_site_aniso_U_22
_atom_site_aniso_U_33
_atom_site_aniso_U_23
_atom_site_aniso_U_13
_atom_site_aniso_U_12
Ga 0.0295(17) 0.0277(19) 0.028(2) -0.002(2) 0.0076(14) 0.0010(16)
Se 0.0325(16) 0.033(2) 0.030(2) 0.0020(18) 0.0066(14) -0.0047(15)
Br1 0.049(2) 0.032(2) 0.045(3) 0.001(2) 0.0027(17) 0.0034(17)
Br2 0.0325(17) 0.043(2) 0.035(2) -0.002(2) 0.0014(15) 0.0056(16)
Br3 0.0365(18) 0.050(3) 0.035(2) 0.005(2) 0.0183(15) -0.0009(17)
Br4 0.0295(16) 0.042(2) 0.042(2) 0.005(2) 0.0135(15) 0.0029(17)
Br5 0.0396(19) 0.044(2) 0.037(3) -0.008(2) 0.0014(16) -0.0070(18)
Br6 0.041(2) 0.063(3) 0.071(4) -0.015(3) 0.000(2) 0.016(2)
Br7 0.086(3) 0.052(3) 0.045(3) 0.008(2) 0.018(2) -0.019(2)

loop_
_geom_bond_atom_site_label_1
_geom_bond_atom_site_label_2
_geom_bond_distance
_geom_bond_site_symmetry_2
_geom_bond_publ_flag
Ga Br1 2.314(6) . ?
Ga Br2 2.318(6) . ?
Ga Br4 2.324(5) . ?
Ga Br3 2.327(6) . ?
Se Br6 2.295(6) . ?
Se Br7 2.295(6) . ?
Se Br5 2.311(5) . ?
Se Br3 3.167(5) . ?
Se Br4 3.196(6) . ?
Se Br1 3.313(6) 1_565 ?
